data_7111799
loop_
_publ_author_name
'Ritesh Dubey'
'Gautam R. Desiraju'

_publ_section_title
;
 Structural landscape of the 1 : 1 benzoic acid : isonicotinamide
 cocrystal
;
_journal_name_full Chem.Commun.
_journal_page_first 1181
_journal_paper_doi 10.1039/c3cc47955b
_journal_volume 50
_journal_year 2014
_chemical_formula_sum 'C13 H9 F3 N2 O3'
_chemical_formula_weight 298.22
_chemical_name_systematic
;
 ?
;
_space_group_crystal_system triclinic
_space_group_IT_number 2
_space_group_name_Hall '-P 1'
_space_group_name_H-M_alt 'P -1'
_symmetry_space_group_name_Hall '-P 1'
_symmetry_space_group_name_H-M 'P -1'
_atom_sites_solution_hydrogens difmap
_audit_creation_method SHELXL-2013
_cell_angle_alpha 98.435(8)
_cell_angle_beta 93.169(8)
_cell_angle_gamma 97.474(7)
_cell_formula_units_Z 2
_cell_length_a 3.8198(6)
_cell_length_b 7.5011(9)
_cell_length_c 21.814(3)
_cell_measurement_temperature 100(2)
_cell_volume 611.25(15)
_computing_structure_refinement 'SHELXL-2013 (Sheldrick, 2013)'
_diffrn_ambient_temperature 100(2)
_diffrn_measured_fraction_theta_full 0.998
_diffrn_measured_fraction_theta_max 0.998
_diffrn_radiation_type MoK\a
_diffrn_radiation_wavelength 0.71073
_diffrn_reflns_av_R_equivalents 0.0393
_diffrn_reflns_av_unetI/netI 0.0557
_diffrn_reflns_Laue_measured_fraction_full 0.998
_diffrn_reflns_Laue_measured_fraction_max 0.998
_diffrn_reflns_limit_h_max 4
_diffrn_reflns_limit_h_min -4
_diffrn_reflns_limit_k_max 9
_diffrn_reflns_limit_k_min -9
_diffrn_reflns_limit_l_max 27
_diffrn_reflns_limit_l_min -26
_diffrn_reflns_number 7504
_diffrn_reflns_point_group_measured_fraction_full 0.998
_diffrn_reflns_point_group_measured_fraction_max 0.998
_diffrn_reflns_theta_full 25.242
_diffrn_reflns_theta_max 26.998
_diffrn_reflns_theta_min 1.893
_exptl_absorpt_coefficient_mu 0.146
_exptl_absorpt_correction_T_max 0.993
_exptl_absorpt_correction_T_min 0.958
_exptl_absorpt_correction_type multi-scan
_exptl_absorpt_process_details 'Jacobson, R. (1998) Private communication'
_exptl_crystal_density_diffrn 1.620
_exptl_crystal_F_000 304
_exptl_crystal_size_max 0.300
_exptl_crystal_size_mid 0.150
_exptl_crystal_size_min 0.050
_refine_diff_density_max 0.247
_refine_diff_density_min -0.303
_refine_diff_density_rms 0.071
_refine_ls_extinction_method none
_refine_ls_goodness_of_fit_ref 0.963
_refine_ls_hydrogen_treatment refall
_refine_ls_matrix_type full
_refine_ls_number_parameters 226
_refine_ls_number_reflns 2662
_refine_ls_number_restraints 0
_refine_ls_restrained_S_all 0.963
_refine_ls_R_factor_all 0.0808
_refine_ls_R_factor_gt 0.0487
_refine_ls_shift/su_max 0.000
_refine_ls_shift/su_mean 0.000
_refine_ls_structure_factor_coef Fsqd
_refine_ls_weighting_details
;
 w=1/[\s^2^(Fo^2^)+(0.0759P)^2^]
 where P=(Fo^2^+2Fc^2^)/3
;
_refine_ls_weighting_scheme calc
_refine_ls_wR_factor_gt 0.1151
_refine_ls_wR_factor_ref 0.1288
_reflns_Friedel_coverage 0.000
_reflns_number_gt 1814
_reflns_number_total 2662
_reflns_threshold_expression 'I > 2\s(I)'
_cod_data_source_file c3cc47955b.txt
_cod_data_source_block shelx
_cod_depositor_comments
;

2018-02-22
Z value and formula fixed to values more according to usual
chemical conventions.                 miguel
;
_cod_original_formula_sum 'C26 H18 F6 N4 O6'
_cod_original_formula_weight 596.44
_cod_original_formula_units_Z 1
_cod_original_cell_volume 611.26(14)
_cod_database_code 7111799
_shelx_space_group_comment
;
The symmetry employed for this shelxl refinement is uniquely defined
by the following loop, which should always be used as a source of
symmetry information in preference to the above space-group names.
They are only intended as comments.
;
_shelx_estimated_absorpt_t_min 0.958
_shelx_estimated_absorpt_t_max 0.993
_shelxl_version_number 2013-2

loop_
_space_group_symop_operation_xyz
'x, y, z'
'-x, -y, -z'

loop_
_atom_site_label
_atom_site_type_symbol
_atom_site_fract_x
_atom_site_fract_y
_atom_site_fract_z
_atom_site_U_iso_or_equiv
_atom_site_adp_type
_atom_site_occupancy
_atom_site_site_symmetry_order
_atom_site_calc_flag
F1 F 0.6496(4) 0.86156(16) 0.30427(6) 0.0276(4) Uani 1 1 d
F2 F 0.4038(4) 0.27614(16) 0.35931(6) 0.0270(4) Uani 1 1 d
O1 O 0.8221(4) 0.3468(2) 0.26956(7) 0.0233(4) Uani 1 1 d
F3 F 0.2067(4) 0.78611(19) 0.49494(6) 0.0340(4) Uani 1 1 d
O2 O 0.5923(5) 0.5462(2) 0.21820(7) 0.0255(4) Uani 1 1 d
C1 C 0.5358(6) 0.5637(3) 0.32717(10) 0.0175(5) Uani 1 1 d
C3 C 0.4290(6) 0.8294(3) 0.39956(10) 0.0233(5) Uani 1 1 d
C2 C 0.5338(6) 0.7496(3) 0.34391(10) 0.0200(5) Uani 1 1 d
C5 C 0.3019(6) 0.5281(3) 0.42718(11) 0.0223(5) Uani 1 1 d
C7 C 0.6550(6) 0.4827(3) 0.26555(10) 0.0185(5) Uani 1 1 d
C6 C 0.4168(6) 0.4581(3) 0.37125(10) 0.0201(5) Uani 1 1 d
C4 C 0.3139(6) 0.7142(3) 0.43988(10) 0.0249(5) Uani 1 1 d
O3 O 0.6715(4) 0.28235(19) -0.00370(7) 0.0225(4) Uani 1 1 d
N1 N 0.9533(5) -0.1563(2) -0.18037(8) 0.0181(4) Uani 1 1 d
N2 N 0.5123(5) 0.4217(2) -0.08400(9) 0.0201(4) Uani 1 1 d
C13 C 0.6352(6) 0.2855(3) -0.06008(10) 0.0178(5) Uani 1 1 d
C9 C 0.7714(6) 0.1381(3) -0.16700(10) 0.0197(5) Uani 1 1 d
C10 C 0.7357(6) 0.1302(3) -0.10479(10) 0.0164(5) Uani 1 1 d
C11 C 0.8023(6) -0.0255(3) -0.08124(10) 0.0179(5) Uani 1 1 d
C8 C 0.8792(6) -0.0085(3) -0.20346(11) 0.0201(5) Uani 1 1 d
C12 C 0.9143(6) -0.1654(3) -0.12020(10) 0.0202(5) Uani 1 1 d
H11 H 0.767(6) -0.037(3) -0.0383(10) 0.014(6) Uiso 1 1 d
H3 H 0.434(7) 0.962(4) 0.4091(11) 0.033(7) Uiso 1 1 d
H8 H 0.916(6) -0.014(3) -0.2475(11) 0.019(6) Uiso 1 1 d
H9 H 0.734(6) 0.241(3) -0.1857(10) 0.022(6) Uiso 1 1 d
H5 H 0.219(7) 0.449(4) 0.4539(12) 0.038(8) Uiso 1 1 d
H2A H 0.447(7) 0.515(3) -0.0569(11) 0.026(7) Uiso 1 1 d
H12 H 0.979(7) -0.280(4) -0.1053(12) 0.035(7) Uiso 1 1 d
H1 H 0.928(8) 0.281(4) 0.2217(15) 0.058(9) Uiso 1 1 d
H2B H 0.476(9) 0.416(4) -0.1273(16) 0.061(10) Uiso 1 1 d

loop_
_atom_site_aniso_label
_atom_site_aniso_U_11
_atom_site_aniso_U_22
_atom_site_aniso_U_33
_atom_site_aniso_U_23
_atom_site_aniso_U_13
_atom_site_aniso_U_12
F1 0.0420(9) 0.0132(6) 0.0281(7) 0.0051(5) 0.0081(6) 0.0017(6)
F2 0.0389(9) 0.0133(6) 0.0306(8) 0.0073(5) 0.0055(6) 0.0042(6)
O1 0.0314(10) 0.0164(8) 0.0230(8) -0.0001(6) 0.0013(7) 0.0108(7)
F3 0.0426(9) 0.0345(8) 0.0232(8) -0.0047(6) 0.0102(6) 0.0059(7)
O2 0.0377(11) 0.0212(8) 0.0200(8) 0.0049(6) 0.0040(7) 0.0105(7)
C1 0.0184(12) 0.0146(10) 0.0195(11) 0.0026(8) 0.0006(9) 0.0030(9)
C3 0.0273(13) 0.0165(11) 0.0239(12) -0.0034(9) -0.0008(10) 0.0038(9)
C2 0.0252(13) 0.0154(11) 0.0191(11) 0.0041(8) 0.0012(9) 0.0010(9)
C5 0.0247(13) 0.0223(12) 0.0204(12) 0.0065(9) 0.0015(10) 0.0017(9)
C7 0.0209(12) 0.0124(10) 0.0210(11) 0.0006(8) -0.0007(9) 0.0011(9)
C6 0.0219(12) 0.0137(10) 0.0239(12) 0.0024(9) -0.0025(9) 0.0018(9)
C4 0.0266(13) 0.0294(13) 0.0170(11) -0.0037(9) 0.0039(10) 0.0055(10)
O3 0.0346(10) 0.0160(8) 0.0180(8) 0.0026(6) 0.0028(7) 0.0068(7)
N1 0.0210(10) 0.0100(8) 0.0225(10) 0.0005(7) 0.0020(8) 0.0019(7)
N2 0.0269(11) 0.0129(9) 0.0206(11) -0.0003(8) 0.0023(8) 0.0063(8)
C13 0.0193(12) 0.0124(10) 0.0208(11) 0.0013(8) 0.0036(9) 0.0001(8)
C9 0.0229(12) 0.0141(10) 0.0223(12) 0.0040(9) 0.0014(9) 0.0030(9)
C10 0.0161(11) 0.0127(10) 0.0191(11) 0.0002(8) 0.0009(9) -0.0001(8)
C11 0.0197(12) 0.0144(10) 0.0187(11) 0.0033(8) -0.0004(9) -0.0012(9)
C8 0.0233(12) 0.0167(11) 0.0206(12) 0.0030(9) 0.0043(9) 0.0032(9)
C12 0.0248(13) 0.0127(11) 0.0230(12) 0.0029(9) 0.0010(10) 0.0022(9)

loop_
_atom_type_symbol
_atom_type_description
_atom_type_scat_dispersion_real
_atom_type_scat_dispersion_imag
_atom_type_scat_source
C C 0.0033 0.0016 'International Tables Vol C Tables 4.2.6.8 and 6.1.1.4'
H H 0.0000 0.0000 'International Tables Vol C Tables 4.2.6.8 and 6.1.1.4'
N N 0.0061 0.0033 'International Tables Vol C Tables 4.2.6.8 and 6.1.1.4'
O O 0.0106 0.0060 'International Tables Vol C Tables 4.2.6.8 and 6.1.1.4'
F F 0.0171 0.0103 'International Tables Vol C Tables 4.2.6.8 and 6.1.1.4'

loop_
_geom_angle_atom_site_label_1
_geom_angle_atom_site_label_2
_geom_angle_atom_site_label_3
_geom_angle
C7 O1 H1 115.0(15)
C2 C1 C6 114.8(2)
C2 C1 C7 122.44(19)
C6 C1 C7 122.72(19)
C4 C3 C2 116.4(2)
C4 C3 H3 122.4(15)
C2 C3 H3 121.1(15)
F1 C2 C3 116.87(19)
F1 C2 C1 118.63(19)
C3 C2 C1 124.5(2)
C6 C5 C4 117.0(2)
C6 C5 H5 119.3(16)
C4 C5 H5 123.7(16)
O2 C7 O1 126.0(2)
O2 C7 C1 121.04(19)
O1 C7 C1 112.93(18)
F2 C6 C5 116.5(2)
F2 C6 C1 119.63(19)
C5 C6 C1 123.9(2)
F3 C4 C3 118.6(2)
F3 C4 C5 118.0(2)
C3 C4 C5 123.4(2)
C8 N1 C12 119.31(18)
C13 N2 H2A 117.7(15)
C13 N2 H2B 120.7(19)
H2A N2 H2B 121(2)
O3 C13 N2 123.1(2)
O3 C13 C10 119.17(19)
N2 C13 C10 117.75(19)
C10 C9 C8 118.6(2)
C10 C9 H9 123.3(14)
C8 C9 H9 118.1(14)
C9 C10 C11 119.2(2)
C9 C10 C13 123.07(19)
C11 C10 C13 117.76(19)
C12 C11 C10 119.1(2)
C12 C11 H11 120.2(13)
C10 C11 H11 120.8(13)
N1 C8 C9 122.3(2)
N1 C8 H8 113.4(13)
C9 C8 H8 124.3(13)
N1 C12 C11 121.6(2)
N1 C12 H12 115.6(15)
C11 C12 H12 122.8(15)

loop_
_geom_bond_atom_site_label_1
_geom_bond_atom_site_label_2
_geom_bond_distance
F1 C2 1.345(3)
F2 C6 1.346(2)
O1 C7 1.282(3)
O1 H1 1.20(3)
F3 C4 1.350(3)
O2 C7 1.224(2)
C1 C2 1.390(3)
C1 C6 1.391(3)
C1 C7 1.511(3)
C3 C4 1.371(3)
C3 C2 1.377(3)
C3 H3 0.98(3)
C5 C6 1.374(3)
C5 C4 1.377(3)
C5 H5 0.93(3)
O3 C13 1.234(3)
N1 C8 1.339(3)
N1 C12 1.340(3)
N2 C13 1.338(3)
N2 H2A 0.92(3)
N2 H2B 0.94(3)
C13 C10 1.510(3)
C9 C10 1.381(3)
C9 C8 1.381(3)
C9 H9 0.95(2)
C10 C11 1.390(3)
C11 C12 1.379(3)
C11 H11 0.97(2)
C8 H8 0.97(2)
C12 H12 1.02(3)
